data_4516070
loop_
_publ_author_name
'Boyde, Nicholas C.'
'Steelman, Grant W.'
'Hanusa, Timothy P.'

_publ_section_title
;
 Multicomponent Mechanochemical Synthesis of Cyclopentadienyl Titanium
 <i>tert</i>-Butoxy Halides, Cp <sub> <i>x</i> </sub> TiX <sub> <i>y</i>
 </sub> (O <sup> <i>t</i> </sup> Bu)<sub>4-(<i>x</i>+<i>y</i>)</sub>
 (<i>x</i>, <i>y</i> = 1, 2; X = Cl, Br).
;
_journal_issue 7
_journal_name_full 'ACS omega'
_journal_page_first 8149
_journal_page_last 8159
_journal_paper_doi 10.1021/acsomega.8b00943
_journal_volume 3
_journal_year 2018
_chemical_formula_moiety '0.5(C14 H19 Br O Ti), 0.5(C14 H19 Br0.63 O Ti), 0.19(Br)'
_chemical_formula_sum 'C14 H19 Br O Ti'
_chemical_formula_weight 331.10
_space_group_crystal_system monoclinic
_space_group_IT_number 14
_space_group_name_Hall '-P 2ybc'
_space_group_name_H-M_alt 'P 1 21/c 1'
_atom_sites_solution_hydrogens geom
_atom_sites_solution_primary direct
_audit_creation_date 2016-07-20
_audit_creation_method
;
Olex2 1.2
(compiled 2016.02.19 svn.r3266 for OlexSys, GUI svn.r5155)
;
_cell_angle_alpha 90
_cell_angle_beta 90.079(2)
_cell_angle_gamma 90
_cell_formula_units_Z 8
_cell_length_a 15.0669(4)
_cell_length_b 12.2725(3)
_cell_length_c 15.5128(4)
_cell_measurement_reflns_used 10874
_cell_measurement_temperature 100.00
_cell_measurement_theta_max 28.4150
_cell_measurement_theta_min 3.7620
_cell_modulation_dimension 1
_cell_volume 2868.45(13)
_computing_cell_refinement 'CrysAlisPro 1.171.38.43 (Rigaku OD, 2015)'
_computing_data_collection 'CrysAlisPro 1.171.38.43 (Rigaku OD, 2015)'
_computing_data_reduction 'CrysAlisPro 1.171.38.43 (Rigaku OD, 2015)'
_computing_molecular_graphics 'Olex2 (Dolomanov et al., 2009)'
_computing_publication_material 'Olex2 (Dolomanov et al., 2009)'
_computing_structure_refinement 'ShelXL (Sheldrick, 2015)'
_computing_structure_solution 'ShelXS (Sheldrick, 2008)'
_diffrn_ambient_environment N~2~
_diffrn_ambient_temperature 100.00
_diffrn_detector 'CCD plate'
_diffrn_detector_area_resol_mean 16.3012
_diffrn_detector_type EosS2
_diffrn_measured_fraction_theta_full 0.998
_diffrn_measured_fraction_theta_max 0.929
_diffrn_measurement_details
;
List of Runs (angles in degrees, time in seconds):

  # Type    Start    End  Width  t~exp~   \w     \q     \k     \f   Frames
--------------------------------------------------------------------------
  1  \w    -55.00  45.00   1.00   14.79    --   15.96 -19.00 120.00  100
  2  \w     -3.00  85.00   1.00   14.79    --   15.96  38.00   0.00   88
  3  \w    -52.00  37.00   1.00   14.79    --   15.96 -77.00  30.00   89
  4  \w     30.00  55.00   1.00   14.79    --   15.96 -99.00-180.00   25
  5  \w    -11.00  60.00   1.00   14.79    --   15.96  77.00 120.00   71
  6  \w     35.00  81.00   1.00   14.79    --   15.96 178.00   0.00   46
;
_diffrn_measurement_device 'four-circle diffractometer'
_diffrn_measurement_device_type 'SuperNova, Dual, Cu at zero, EosS2'
_diffrn_measurement_method '\w scans'
_diffrn_orient_matrix_type 'CrysAlisPro convention (1999,Acta A55,543-557)'
_diffrn_orient_matrix_UB_11 0.0235249000
_diffrn_orient_matrix_UB_12 0.0448674000
_diffrn_orient_matrix_UB_13 -0.0175266000
_diffrn_orient_matrix_UB_21 -0.0096814000
_diffrn_orient_matrix_UB_22 0.0310670000
_diffrn_orient_matrix_UB_23 0.0374175000
_diffrn_orient_matrix_UB_31 0.0395936000
_diffrn_orient_matrix_UB_32 -0.0190379000
_diffrn_orient_matrix_UB_33 0.0196074000
_diffrn_radiation_monochromator mirror
_diffrn_radiation_probe x-ray
_diffrn_radiation_type MoK\a
_diffrn_radiation_wavelength 0.71073
_diffrn_reflns_av_R_equivalents 0.0577
_diffrn_reflns_av_unetI/netI 0.0508
_diffrn_reflns_Laue_measured_fraction_full 0.998
_diffrn_reflns_Laue_measured_fraction_max 0.929
_diffrn_reflns_limit_h_max 20
_diffrn_reflns_limit_h_min -20
_diffrn_reflns_limit_k_max 16
_diffrn_reflns_limit_k_min -16
_diffrn_reflns_limit_l_max 21
_diffrn_reflns_limit_l_min -19
_diffrn_reflns_number 26410
_diffrn_reflns_point_group_measured_fraction_full 0.998
_diffrn_reflns_point_group_measured_fraction_max 0.929
_diffrn_reflns_theta_full 25.242
_diffrn_reflns_theta_max 29.358
_diffrn_reflns_theta_min 3.004
_diffrn_source 'micro-focus sealed X-ray tube'
_diffrn_source_type 'SuperNova (Mo) X-ray Source'
_exptl_absorpt_coefficient_mu 3.365
_exptl_absorpt_correction_T_max 0.953
_exptl_absorpt_correction_T_min 0.910
_exptl_absorpt_correction_type gaussian
_exptl_absorpt_process_details
;
CrysAlisPro 1.171.38.43 (Rigaku Oxford Diffraction, 2015)
Numerical absorption correction based on gaussian integration over
			a multifaceted crystal model
Empirical absorption correction using spherical harmonics,
 implemented in SCALE3 ABSPACK scaling algorithm.
;
_exptl_crystal_colour yellow
_exptl_crystal_colour_primary yellow
_exptl_crystal_density_diffrn 1.533
_exptl_crystal_description block
_exptl_crystal_F_000 1344
_exptl_crystal_size_max 0.37
_exptl_crystal_size_mid 0.27
_exptl_crystal_size_min 0.19
_refine_diff_density_max 1.179
_refine_diff_density_min -0.865
_refine_diff_density_rms 0.127
_refine_ls_extinction_method none
_refine_ls_goodness_of_fit_ref 0.986
_refine_ls_hydrogen_treatment constr
_refine_ls_matrix_type full
_refine_ls_number_parameters 355
_refine_ls_number_reflns 6965
_refine_ls_number_restraints 25
_refine_ls_restrained_S_all 0.993
_refine_ls_R_factor_all 0.0618
_refine_ls_R_factor_gt 0.0485
_refine_ls_shift/su_max 0.000
_refine_ls_shift/su_mean 0.000
_refine_ls_structure_factor_coef Fsqd
_refine_ls_weighting_details 'w=1/[\s^2^(Fo^2^)+(0.0720P)^2^+2.0100P] where P=(Fo^2^+2Fc^2^)/3'
_refine_ls_weighting_scheme calc
_refine_ls_wR_factor_gt 0.1165
_refine_ls_wR_factor_ref 0.1285
_reflns_Friedel_coverage 0.000
_reflns_number_gt 5885
_reflns_number_total 6965
_reflns_threshold_expression 'I > 2\s(I)'
_cod_data_source_file Cp2TiBr(OtBu).cif
_cod_data_source_block nb06
_cod_original_cell_volume 2868.44(12)
_cod_database_code 4516070
_chemical_oxdiff_formula C14H19BrOTi
_shelx_space_group_comment
;
The symmetry employed for this shelxl refinement is uniquely defined
by the following loop, which should always be used as a source of
symmetry information in preference to the above space-group names.
They are only intended as comments.
;
_reflns_odcompleteness_completeness 99.80
_reflns_odcompleteness_iscentric 1
_reflns_odcompleteness_theta 26.32
_olex2_refinement_description
;
1. Twinned data refinement
 Scales: 0.3296(12) 0.6704(12)
2. Fixed Uiso
 At 1.2 times of:
  All C(H) groups
 At 1.5 times of:
  All C(H,H,H) groups
3. Restrained distances
 Ti1-Br1 \\sim Ti1-Br1B
 with sigma of 0.02
4. Uiso/Uaniso restraints and constraints
C26 \\sim C26B: within 2A with sigma of 0.04 and sigma for terminal atoms of
0.08
C28 \\sim C28B: within 2A with sigma of 0.04 and sigma for terminal atoms of
0.08
C27 \\sim C27B: within 2A with sigma of 0.04 and sigma for terminal atoms of
0.08
Br1 \\sim Br1B: within 2.8A with sigma of 0.003 and sigma for terminal atoms of
0.006
5. Others
 Sof(C26B)=Sof(H26D)=Sof(H26E)=Sof(H26F)=Sof(C27B)=Sof(H27D)=Sof(H27E)=
 Sof(H27F)=Sof(C28B)=Sof(H28D)=Sof(H28E)=Sof(H28F)=1-FVAR(1)
 Sof(C26)=Sof(H26A)=Sof(H26B)=Sof(H26C)=Sof(C27)=Sof(H27A)=Sof(H27B)=Sof(H27C)=
 Sof(C28)=Sof(H28A)=Sof(H28B)=Sof(H28C)=FVAR(1)
 Sof(Br1B)=1-FVAR(2)
 Sof(Br1)=FVAR(2)
6.a Aromatic/amide H refined with riding coordinates:
 C15(H15), C16(H16), C17(H17), C18(H18), C19(H19), C20(H20), C21(H21),
 C22(H22), C23(H23), C24(H24), C1(H1), C2(H2), C3(H3), C4(H4), C5(H5), C6(H6),
 C7(H7), C8(H8), C9(H9), C10(H10)
6.b Idealised Me refined as rotating group:
 C26(H26A,H26B,H26C), C27(H27A,H27B,H27C), C28(H28A,H28B,H28C), C26B(H26D,H26E,
 H26F), C27B(H27D,H27E,H27F), C28B(H28D,H28E,H28F), C12(H12A,H12B,H12C),
 C13(H13A,H13B,H13C), C14(H14A,H14B,H14C)
;
_shelx_shelxl_version_number 2014/7
_olex2_date_sample_data_collection 2016-07-19
_olex2_exptl_crystal_mounting_method 'mounted in a polyimide loop'
_olex2_submission_special_instructions 'No special instructions were received'
_oxdiff_exptl_absorpt_empirical_details
;
Empirical correction (ABSPACK) includes:
- Absorption correction using spherical harmonics
- Frame scaling
;
_oxdiff_exptl_absorpt_empirical_full_max 1.443
_oxdiff_exptl_absorpt_empirical_full_min 0.626

loop_
_space_group_symop_operation_xyz
'x, y, z'
'-x, y+1/2, -z+1/2'
'-x, -y, -z'
'x, -y-1/2, z-1/2'

loop_
_atom_site_label
_atom_site_type_symbol
_atom_site_fract_x
_atom_site_fract_y
_atom_site_fract_z
_atom_site_U_iso_or_equiv
_atom_site_adp_type
_atom_site_occupancy
_atom_site_site_symmetry_order
_atom_site_calc_flag
_atom_site_refinement_flags_posn
_atom_site_refinement_flags_adp
_atom_site_refinement_flags_occupancy
_atom_site_disorder_assembly
_atom_site_disorder_group
Br2 Br 0.11158(4) 0.04079(3) 0.22090(4) 0.04717(16) Uani 1 1 d . . . . .
Ti2 Ti 0.11819(4) -0.16384(5) 0.18357(4) 0.01780(14) Uani 1 1 d . . . . .
O2 O 0.21443(19) -0.1462(2) 0.11896(18) 0.0276(6) Uani 1 1 d . . . . .
C15 C 0.2107(3) -0.1728(4) 0.3094(3) 0.0406(11) Uani 1 1 d . . . . .
H15 H 0.2552 -0.1187 0.3162 0.049 Uiso 1 1 calc R . . . .
C16 C 0.2202(3) -0.2708(5) 0.2673(3) 0.0467(13) Uani 1 1 d . . . . .
H16 H 0.2733 -0.2974 0.2418 0.056 Uiso 1 1 calc R . . . .
C17 C 0.1385(4) -0.3244(4) 0.2684(3) 0.0450(13) Uani 1 1 d . . . . .
H17 H 0.1253 -0.3919 0.2413 0.054 Uiso 1 1 calc R . . . .
C18 C 0.0796(3) -0.2607(4) 0.3166(3) 0.0335(9) Uani 1 1 d . . . . .
H18 H 0.0200 -0.2787 0.3304 0.040 Uiso 1 1 calc R . . . .
C19 C 0.1239(3) -0.1672(4) 0.3403(2) 0.0346(9) Uani 1 1 d . . . . .
H19 H 0.0994 -0.1086 0.3724 0.041 Uiso 1 1 calc R . . . .
C20 C 0.0118(3) -0.2861(4) 0.1258(3) 0.0437(12) Uani 1 1 d . . . . .
H20 H 0.0153 -0.3602 0.1432 0.052 Uiso 1 1 calc R . . . .
C21 C -0.0361(3) -0.2085(5) 0.1647(3) 0.0473(13) Uani 1 1 d . . . . .
H21 H -0.0733 -0.2199 0.2132 0.057 Uiso 1 1 calc R . . . .
C22 C -0.0239(4) -0.1107(5) 0.1246(5) 0.074(2) Uani 1 1 d . . . . .
H22 H -0.0493 -0.0425 0.1398 0.089 Uiso 1 1 calc R . . . .
C23 C 0.0373(4) -0.1337(5) 0.0529(4) 0.068(2) Uani 1 1 d . . . . .
H23 H 0.0598 -0.0832 0.0119 0.082 Uiso 1 1 calc R . . . .
C24 C 0.0546(4) -0.2416(5) 0.0576(3) 0.0527(14) Uani 1 1 d . . . . .
H24 H 0.0915 -0.2806 0.0187 0.063 Uiso 1 1 calc R . . . .
C25 C 0.2838(3) -0.1227(4) 0.0596(3) 0.0358(10) Uani 1 1 d . . . . .
C26 C 0.2417(7) -0.0670(8) -0.0189(6) 0.043(3) Uani 0.505(11) 1 d . U P A 1
H26A H 0.1937 -0.1127 -0.0415 0.065 Uiso 0.505(11) 1 calc GR . P A 1
H26B H 0.2868 -0.0565 -0.0636 0.065 Uiso 0.505(11) 1 calc GR . P A 1
H26C H 0.2176 0.0040 -0.0017 0.065 Uiso 0.505(11) 1 calc GR . P A 1
C27 C 0.3118(8) -0.2409(9) 0.0255(8) 0.053(3) Uani 0.505(11) 1 d . U P A 1
H27A H 0.3424 -0.2807 0.0716 0.080 Uiso 0.505(11) 1 calc GR . P A 1
H27B H 0.3516 -0.2332 -0.0241 0.080 Uiso 0.505(11) 1 calc GR . P A 1
H27C H 0.2586 -0.2813 0.0081 0.080 Uiso 0.505(11) 1 calc GR . P A 1
C28 C 0.3470(8) -0.0630(14) 0.1030(8) 0.060(4) Uani 0.505(11) 1 d . U P A 1
H28A H 0.3196 0.0028 0.1270 0.090 Uiso 0.505(11) 1 calc GR . P A 1
H28B H 0.3944 -0.0422 0.0630 0.090 Uiso 0.505(11) 1 calc GR . P A 1
H28C H 0.3719 -0.1070 0.1498 0.090 Uiso 0.505(11) 1 calc GR . P A 1
C26B C 0.2761(6) 0.0055(8) 0.0348(6) 0.039(3) Uani 0.495(11) 1 d . U P A 2
H26D H 0.2246 0.0167 -0.0028 0.058 Uiso 0.495(11) 1 calc GR . P A 2
H26E H 0.3301 0.0286 0.0047 0.058 Uiso 0.495(11) 1 calc GR . P A 2
H26F H 0.2689 0.0486 0.0875 0.058 Uiso 0.495(11) 1 calc GR . P A 2
C27B C 0.2852(8) -0.1900(10) -0.0129(8) 0.049(3) Uani 0.495(11) 1 d . U P A 2
H27D H 0.2918 -0.2661 0.0052 0.074 Uiso 0.495(11) 1 calc GR . P A 2
H27E H 0.3351 -0.1697 -0.0499 0.074 Uiso 0.495(11) 1 calc GR . P A 2
H27F H 0.2295 -0.1816 -0.0450 0.074 Uiso 0.495(11) 1 calc GR . P A 2
C28B C 0.3770(7) -0.1231(9) 0.1092(7) 0.037(2) Uani 0.495(11) 1 d . U P A 2
H28D H 0.3746 -0.0722 0.1578 0.055 Uiso 0.495(11) 1 calc GR . P A 2
H28E H 0.4242 -0.1008 0.0695 0.055 Uiso 0.495(11) 1 calc GR . P A 2
H28F H 0.3894 -0.1966 0.1307 0.055 Uiso 0.495(11) 1 calc GR . P A 2
Ti1 Ti 0.38564(5) 0.34599(6) 0.17061(4) 0.02222(15) Uani 1 1 d D . . . .
O1 O 0.29249(19) 0.3597(2) 0.10142(17) 0.0264(6) Uani 1 1 d . . . . .
C1 C 0.4789(3) 0.3446(5) 0.0446(3) 0.0475(13) Uani 1 1 d . . . . .
H1 H 0.4670 0.3955 -0.0001 0.057 Uiso 1 1 calc R . . . .
C2 C 0.5351(3) 0.3605(4) 0.1141(4) 0.0452(12) Uani 1 1 d . . . . .
H2 H 0.5695 0.4241 0.1245 0.054 Uiso 1 1 calc R . . . .
C3 C 0.5330(3) 0.2703(4) 0.1654(3) 0.0388(11) Uani 1 1 d . . . . .
H3 H 0.5658 0.2602 0.2171 0.047 Uiso 1 1 calc R . . . .
C4 C 0.4745(3) 0.1954(4) 0.1289(3) 0.0442(12) Uani 1 1 d . . . . .
H4 H 0.4585 0.1262 0.1514 0.053 Uiso 1 1 calc R . . . .
C5 C 0.4438(3) 0.2432(5) 0.0517(3) 0.0515(14) Uani 1 1 d . . . . .
H5 H 0.4049 0.2098 0.0113 0.062 Uiso 1 1 calc R . . . .
C6 C 0.3841(4) 0.3741(5) 0.3239(3) 0.0580(14) Uani 1 1 d . . . . .
H6 H 0.4198 0.4309 0.3468 0.070 Uiso 1 1 calc R . . . .
C7 C 0.4048(4) 0.2666(5) 0.3115(3) 0.0566(15) Uani 1 1 d . . . . .
H7 H 0.4595 0.2363 0.3304 0.068 Uiso 1 1 calc R . . . .
C8 C 0.3435(6) 0.2072(6) 0.2712(4) 0.086(2) Uani 1 1 d . . . . .
H8 H 0.3481 0.1341 0.2514 0.103 Uiso 1 1 calc R . . . .
C9 C 0.2744(4) 0.2742(6) 0.2651(4) 0.0616(16) Uani 1 1 d . . . . .
H9 H 0.2184 0.2506 0.2438 0.074 Uiso 1 1 calc R . . . .
C10 C 0.2886(4) 0.3789(5) 0.2913(3) 0.0537(14) Uani 1 1 d . . . . .
H10 H 0.2491 0.4392 0.2897 0.064 Uiso 1 1 calc R . . . .
C11 C 0.2226(3) 0.3729(4) 0.0415(3) 0.0374(10) Uani 1 1 d . . . . .
C12 C 0.1906(4) 0.2622(6) 0.0161(5) 0.0733(19) Uani 1 1 d . . . . .
H12A H 0.2393 0.2215 -0.0104 0.110 Uiso 1 1 calc GR . . . .
H12B H 0.1417 0.2693 -0.0252 0.110 Uiso 1 1 calc GR . . . .
H12C H 0.1698 0.2233 0.0674 0.110 Uiso 1 1 calc GR . . . .
C13 C 0.1514(4) 0.4413(7) 0.0836(4) 0.079(2) Uani 1 1 d . . . . .
H13A H 0.1249 0.4005 0.1314 0.118 Uiso 1 1 calc GR . . . .
H13B H 0.1054 0.4588 0.0411 0.118 Uiso 1 1 calc GR . . . .
H13C H 0.1777 0.5089 0.1055 0.118 Uiso 1 1 calc GR . . . .
C14 C 0.2603(4) 0.4311(5) -0.0372(3) 0.0602(17) Uani 1 1 d . . . . .
H14A H 0.2859 0.5011 -0.0195 0.090 Uiso 1 1 calc GR . . . .
H14B H 0.2127 0.4439 -0.0791 0.090 Uiso 1 1 calc GR . . . .
H14C H 0.3065 0.3859 -0.0635 0.090 Uiso 1 1 calc GR . . . .
Br1 Br 0.42211(12) 0.54688(18) 0.1836(2) 0.0439(4) Uani 0.628(12) 1 d D U P B 1
Br1B Br 0.4017(5) 0.5624(3) 0.1540(5) 0.0517(15) Uani 0.372(12) 1 d D U P B 2

loop_
_atom_site_aniso_label
_atom_site_aniso_U_11
_atom_site_aniso_U_22
_atom_site_aniso_U_33
_atom_site_aniso_U_23
_atom_site_aniso_U_13
_atom_site_aniso_U_12
Br2 0.0601(3) 0.02128(19) 0.0602(3) -0.00873(19) 0.0172(3) 0.0047(2)
Ti2 0.0190(3) 0.0187(3) 0.0156(3) -0.0004(2) -0.0012(3) 0.0022(2)
O2 0.0303(14) 0.0272(14) 0.0252(14) 0.0004(11) 0.0077(12) 0.0079(12)
C15 0.028(2) 0.073(3) 0.021(2) 0.004(2) -0.0084(17) -0.012(2)
C16 0.036(2) 0.076(4) 0.028(2) 0.014(2) -0.0045(19) 0.028(2)
C17 0.076(4) 0.032(2) 0.027(2) 0.0085(18) -0.010(2) 0.011(2)
C18 0.034(2) 0.048(2) 0.0187(18) 0.0103(18) -0.0063(16) -0.0076(19)
C19 0.045(2) 0.044(2) 0.0145(17) -0.0029(16) -0.0014(18) 0.001(2)
C20 0.046(3) 0.048(3) 0.036(2) 0.008(2) -0.020(2) -0.021(2)
C21 0.025(2) 0.077(4) 0.040(3) 0.003(3) -0.014(2) -0.003(2)
C22 0.051(3) 0.053(4) 0.118(6) -0.007(4) -0.050(4) 0.021(3)
C23 0.073(4) 0.079(4) 0.053(4) 0.047(3) -0.044(3) -0.038(4)
C24 0.055(3) 0.075(4) 0.028(2) -0.011(3) -0.012(2) -0.019(3)
C25 0.030(2) 0.048(3) 0.030(2) 0.0071(19) 0.0140(18) 0.008(2)
C26 0.051(6) 0.041(5) 0.038(5) 0.022(4) 0.001(4) -0.005(5)
C27 0.053(7) 0.048(6) 0.058(7) 0.010(6) 0.033(6) 0.033(6)
C28 0.028(6) 0.099(12) 0.053(7) 0.006(7) -0.002(5) -0.030(7)
C26B 0.041(5) 0.038(5) 0.037(5) 0.018(4) 0.004(4) -0.003(4)
C27B 0.051(6) 0.041(6) 0.056(7) -0.018(6) 0.028(6) -0.005(5)
C28B 0.028(5) 0.039(5) 0.043(5) 0.010(4) 0.009(4) 0.000(4)
Ti1 0.0190(3) 0.0349(4) 0.0127(3) -0.0019(3) 0.0002(3) -0.0052(3)
O1 0.0285(14) 0.0283(14) 0.0224(14) -0.0019(11) -0.0085(11) 0.0025(11)
C1 0.045(3) 0.070(4) 0.027(2) 0.015(2) 0.018(2) 0.014(3)
C2 0.023(2) 0.054(3) 0.058(3) 0.001(2) 0.014(2) -0.004(2)
C3 0.026(2) 0.064(3) 0.026(2) 0.001(2) -0.0005(17) 0.009(2)
C4 0.046(3) 0.035(2) 0.052(3) 0.001(2) 0.014(2) 0.008(2)
C5 0.043(3) 0.082(4) 0.030(2) -0.027(3) -0.004(2) 0.019(3)
C6 0.074(4) 0.084(4) 0.017(2) -0.007(2) -0.001(3) 0.007(3)
C7 0.064(3) 0.085(4) 0.021(2) 0.017(3) 0.014(2) 0.022(3)
C8 0.139(7) 0.073(4) 0.047(4) 0.023(4) 0.043(4) 0.004(5)
C9 0.062(4) 0.079(4) 0.044(3) 0.004(3) 0.028(3) -0.017(3)
C10 0.062(3) 0.070(4) 0.029(2) 0.007(2) 0.020(2) 0.026(3)
C11 0.035(2) 0.049(3) 0.029(2) -0.001(2) -0.0149(18) 0.015(2)
C12 0.066(4) 0.079(4) 0.075(4) -0.016(4) -0.048(3) -0.005(3)
C13 0.057(4) 0.129(7) 0.050(3) -0.006(4) -0.007(3) 0.054(4)
C14 0.091(4) 0.067(4) 0.023(2) 0.008(2) -0.008(3) 0.034(3)
Br1 0.0469(6) 0.0323(6) 0.0526(10) -0.0156(6) -0.0116(7) -0.0060(4)
Br1B 0.063(2) 0.0297(10) 0.062(3) -0.0237(13) 0.0308(19) -0.0209(12)

loop_
_atom_type_symbol
_atom_type_description
_atom_type_scat_dispersion_real
_atom_type_scat_dispersion_imag
_atom_type_scat_source
C C 0.0033 0.0016 'International Tables Vol C Tables 4.2.6.8 and 6.1.1.4'
H H 0.0000 0.0000 'International Tables Vol C Tables 4.2.6.8 and 6.1.1.4'
O O 0.0106 0.0060 'International Tables Vol C Tables 4.2.6.8 and 6.1.1.4'
Ti Ti 0.2776 0.4457 'International Tables Vol C Tables 4.2.6.8 and 6.1.1.4'
Br Br -0.2901 2.4595 'International Tables Vol C Tables 4.2.6.8 and 6.1.1.4'

loop_
_cell_wave_vector_seq_id
_cell_wave_vector_x
_cell_wave_vector_y
_cell_wave_vector_z
1 0.4004(19) 0(0.002) 0(0.002)

loop_
_exptl_crystal_face_index_h
_exptl_crystal_face_index_k
_exptl_crystal_face_index_l
_exptl_crystal_face_perp_dist
-17 -9 -5 0.1170
7 -7 -19 0.1010
-5 12 15 0.0192
4 -13 14 0.1342
-18 -7 7 0.1112
-14 10 -11 0.1832
12 -11 -11 0.1555
18 6 9 0.0989
3 17 -6 0.1052
9 14 9 0.0736

loop_
_geom_angle_atom_site_label_1
_geom_angle_atom_site_label_2
_geom_angle_atom_site_label_3
_geom_angle
O2 Ti2 Br2 92.29(9)
O2 Ti2 C15 89.49(14)
O2 Ti2 C16 81.33(15)
O2 Ti2 C17 107.88(16)
O2 Ti2 C18 136.74(14)
O2 Ti2 C19 122.55(15)
O2 Ti2 C20 114.56(16)
O2 Ti2 C21 138.42(17)
O2 Ti2 C22 118.5(2)
O2 Ti2 C23 85.33(19)
O2 Ti2 C24 85.04(16)
C15 Ti2 Br2 83.37(13)
C15 Ti2 C16 33.33(18)
C15 Ti2 C18 55.33(14)
C15 Ti2 C19 33.54(15)
C15 Ti2 C21 130.43(16)
C15 Ti2 C22 146.4(2)
C16 Ti2 Br2 115.84(14)
C16 Ti2 C18 55.40(16)
C16 Ti2 C19 55.16(16)
C16 Ti2 C21 123.99(19)
C16 Ti2 C22 156.7(2)
C17 Ti2 Br2 133.19(12)
C17 Ti2 C15 55.95(17)
C17 Ti2 C16 33.87(18)
C17 Ti2 C18 33.58(16)
C17 Ti2 C19 55.34(16)
C17 Ti2 C21 90.14(19)
C17 Ti2 C22 122.9(2)
C17 Ti2 C23 131.2(2)
C18 Ti2 Br2 105.89(11)
C19 Ti2 Br2 78.08(11)
C19 Ti2 C18 32.75(15)
C20 Ti2 Br2 132.45(14)
C20 Ti2 C15 132.08(17)
C20 Ti2 C16 106.9(2)
C20 Ti2 C17 76.84(18)
C20 Ti2 C18 81.39(15)
C20 Ti2 C19 112.95(16)
C20 Ti2 C21 32.56(18)
C20 Ti2 C22 55.2(2)
C20 Ti2 C23 55.54(18)
C20 Ti2 C24 33.17(17)
C21 Ti2 Br2 102.20(14)
C21 Ti2 C18 76.23(16)
C21 Ti2 C19 98.66(17)
C21 Ti2 C22 32.8(2)
C22 Ti2 Br2 77.75(16)
C22 Ti2 C18 103.8(2)
C22 Ti2 C19 114.4(2)
C23 Ti2 Br2 91.13(17)
C23 Ti2 C15 172.30(18)
C23 Ti2 C16 150.2(2)
C23 Ti2 C18 131.82(17)
C23 Ti2 C19 150.0(2)
C23 Ti2 C21 56.0(2)
C23 Ti2 C22 35.7(2)
C24 Ti2 Br2 124.07(16)
C24 Ti2 C15 152.1(2)
C24 Ti2 C16 118.8(2)
C24 Ti2 C17 100.0(2)
C24 Ti2 C18 113.68(17)
C24 Ti2 C19 145.99(17)
C24 Ti2 C21 54.53(19)
C24 Ti2 C22 56.0(2)
C24 Ti2 C23 32.9(2)
C25 O2 Ti2 171.9(3)
Ti2 C15 H15 117.9
C16 C15 Ti2 73.4(2)
C16 C15 H15 126.1
C16 C15 C19 107.8(4)
C19 C15 Ti2 74.6(2)
C19 C15 H15 126.1
Ti2 C16 H16 120.1
C15 C16 Ti2 73.3(3)
C15 C16 H16 125.9
C15 C16 C17 108.2(4)
C17 C16 Ti2 72.6(2)
C17 C16 H16 125.9
Ti2 C17 H17 116.7
C16 C17 Ti2 73.6(3)
C16 C17 H17 126.2
C16 C17 C18 107.7(4)
C18 C17 Ti2 75.7(2)
C18 C17 H17 126.2
Ti2 C18 H18 121.9
C17 C18 Ti2 70.7(2)
C17 C18 H18 126.3
C19 C18 Ti2 72.9(2)
C19 C18 C17 107.5(4)
C19 C18 H18 126.3
Ti2 C19 H19 119.8
C15 C19 Ti2 71.9(2)
C15 C19 H19 125.6
C18 C19 Ti2 74.4(2)
C18 C19 C15 108.7(4)
C18 C19 H19 125.6
Ti2 C20 H20 117.5
C21 C20 Ti2 75.2(3)
C21 C20 H20 125.6
C21 C20 C24 108.8(5)
C24 C20 Ti2 73.6(3)
C24 C20 H20 125.6
Ti2 C21 H21 120.6
C20 C21 Ti2 72.2(3)
C20 C21 H21 124.8
C20 C21 C22 110.3(6)
C22 C21 Ti2 74.0(3)
C22 C21 H21 124.8
Ti2 C22 H22 120.1
C21 C22 Ti2 73.2(3)
C21 C22 H22 127.4
C21 C22 C23 105.1(5)
C23 C22 Ti2 71.3(3)
C23 C22 H22 127.4
Ti2 C23 H23 119.1
C22 C23 Ti2 73.0(3)
C22 C23 H23 127.3
C24 C23 Ti2 72.8(3)
C24 C23 C22 105.5(5)
C24 C23 H23 127.3
Ti2 C24 H24 119.3
C20 C24 Ti2 73.2(3)
C20 C24 H24 124.9
C23 C24 Ti2 74.3(3)
C23 C24 C20 110.2(6)
C23 C24 H24 124.9
O2 C25 C26 107.5(5)
O2 C25 C27 103.0(5)
O2 C25 C26B 107.3(4)
O2 C25 C28B 109.5(5)
C26 C25 C27 104.5(7)
C28 C25 O2 107.5(6)
C28 C25 C26 115.8(8)
C28 C25 C27 117.5(9)
C27B C25 O2 114.4(5)
C27B C25 C26B 112.5(7)
C27B C25 C28B 111.8(7)
C28B C25 C26B 100.4(6)
C25 C26 H26A 109.5
C25 C26 H26B 109.5
C25 C26 H26C 109.5
H26A C26 H26B 109.5
H26A C26 H26C 109.5
H26B C26 H26C 109.5
C25 C27 H27A 109.5
C25 C27 H27B 109.5
C25 C27 H27C 109.5
H27A C27 H27B 109.5
H27A C27 H27C 109.5
H27B C27 H27C 109.5
C25 C28 H28A 109.5
C25 C28 H28B 109.5
C25 C28 H28C 109.5
H28A C28 H28B 109.5
H28A C28 H28C 109.5
H28B C28 H28C 109.5
C25 C26B H26D 109.5
C25 C26B H26E 109.5
C25 C26B H26F 109.5
H26D C26B H26E 109.5
H26D C26B H26F 109.5
H26E C26B H26F 109.5
C25 C27B H27D 109.5
C25 C27B H27E 109.5
C25 C27B H27F 109.5
H27D C27B H27E 109.5
H27D C27B H27F 109.5
H27E C27B H27F 109.5
C25 C28B H28D 109.5
C25 C28B H28E 109.5
C25 C28B H28F 109.5
H28D C28B H28E 109.5
H28D C28B H28F 109.5
H28E C28B H28F 109.5
O1 Ti1 C1 88.37(16)
O1 Ti1 C2 120.60(16)
O1 Ti1 C3 138.16(14)
O1 Ti1 C4 110.81(16)
O1 Ti1 C5 82.76(15)
O1 Ti1 C6 125.19(17)
O1 Ti1 C7 132.92(18)
O1 Ti1 C8 104.6(3)
O1 Ti1 C9 81.46(19)
O1 Ti1 C10 88.50(16)
O1 Ti1 Br1 97.29(12)
C1 Ti1 C2 33.30(18)
C1 Ti1 C7 131.57(18)
C1 Ti1 C10 170.50(19)
C1 Ti1 Br1 86.84(16)
C2 Ti1 Br1 75.85(14)
C3 Ti1 C1 55.33(16)
C3 Ti1 C2 32.78(17)
C3 Ti1 C7 76.41(17)
C3 Ti1 C10 130.61(17)
C3 Ti1 Br1 100.26(13)
C4 Ti1 C1 56.15(18)
C4 Ti1 C2 55.52(17)
C4 Ti1 C3 33.87(17)
C4 Ti1 C5 34.37(18)
C4 Ti1 C6 112.8(2)
C4 Ti1 C7 82.26(19)
C4 Ti1 C8 76.9(2)
C4 Ti1 C9 106.0(2)
C4 Ti1 C10 133.27(18)
C4 Ti1 Br1 131.08(13)
C5 Ti1 C1 32.77(19)
C5 Ti1 C2 54.63(19)
C5 Ti1 C3 55.55(16)
C5 Ti1 C6 147.12(19)
C5 Ti1 C7 116.1(2)
C5 Ti1 C10 155.0(2)
C5 Ti1 Br1 119.54(18)
C6 Ti1 C1 144.2(2)
C6 Ti1 C2 110.9(2)
C6 Ti1 C3 95.69(18)
C6 Ti1 C7 33.1(2)
C6 Ti1 C10 36.9(2)
C6 Ti1 Br1 77.53(18)
C7 Ti1 C2 104.3(2)
C7 Ti1 C10 55.65(18)
C7 Ti1 Br1 107.21(19)
C8 Ti1 C1 132.7(2)
C8 Ti1 C2 122.3(3)
C8 Ti1 C3 89.6(2)
C8 Ti1 C5 102.9(2)
C8 Ti1 C6 57.0(3)
C8 Ti1 C7 32.2(2)
C8 Ti1 C9 32.2(2)
C8 Ti1 C10 56.8(2)
C8 Ti1 Br1 134.2(2)
C9 Ti1 C1 154.6(2)
C9 Ti1 C2 154.1(2)
C9 Ti1 C3 121.7(2)
C9 Ti1 C5 122.2(2)
C9 Ti1 C6 55.9(2)
C9 Ti1 C7 51.7(2)
C9 Ti1 C10 33.0(2)
C9 Ti1 Br1 117.44(18)
C10 Ti1 C2 146.4(2)
C10 Ti1 Br1 84.67(16)
C11 O1 Ti1 175.8(3)
Ti1 C1 H1 118.6
C2 C1 Ti1 73.9(3)
C2 C1 H1 126.1
C5 C1 Ti1 73.3(3)
C5 C1 H1 126.1
C5 C1 C2 107.8(5)
Ti1 C2 H2 120.4
C1 C2 Ti1 72.8(3)
C1 C2 H2 125.5
C3 C2 Ti1 73.0(3)
C3 C2 C1 109.0(5)
C3 C2 H2 125.5
Ti1 C3 H3 120.0
C2 C3 Ti1 74.2(3)
C2 C3 H3 125.9
C2 C3 C4 108.3(4)
C4 C3 Ti1 71.7(3)
C4 C3 H3 125.9
Ti1 C4 H4 116.9
C3 C4 Ti1 74.5(3)
C3 C4 H4 126.9
C3 C4 C5 106.1(5)
C5 C4 Ti1 73.9(3)
C5 C4 H4 126.9
Ti1 C5 H5 120.5
C1 C5 Ti1 73.9(3)
C1 C5 C4 108.8(5)
C1 C5 H5 125.6
C4 C5 Ti1 71.7(3)
C4 C5 H5 125.6
Ti1 C6 H6 118.0
C7 C6 Ti1 73.7(3)
C7 C6 H6 129.1
C7 C6 C10 101.9(5)
C10 C6 Ti1 71.9(2)
C10 C6 H6 129.1
Ti1 C7 H7 122.8
C6 C7 Ti1 73.2(3)
C6 C7 H7 122.1
C8 C7 Ti1 73.4(3)
C8 C7 C6 115.8(6)
C8 C7 H7 122.1
Ti1 C8 H8 116.2
C7 C8 Ti1 74.5(3)
C7 C8 H8 128.1
C9 C8 Ti1 73.9(3)
C9 C8 C7 103.7(7)
C9 C8 H8 128.1
Ti1 C9 H9 121.3
C8 C9 Ti1 73.9(3)
C8 C9 H9 122.0
C8 C9 C10 116.0(7)
C10 C9 Ti1 74.1(3)
C10 C9 H9 122.0
Ti1 C10 H10 119.4
C6 C10 Ti1 71.2(2)
C6 C10 H10 128.9
C9 C10 Ti1 72.9(3)
C9 C10 C6 102.1(5)
C9 C10 H10 128.9
O1 C11 C12 108.0(4)
O1 C11 C13 107.9(4)
O1 C11 C14 107.6(4)
C12 C11 C13 112.9(5)
C12 C11 C14 109.7(5)
C13 C11 C14 110.6(5)
C11 C12 H12A 109.5
C11 C12 H12B 109.5
C11 C12 H12C 109.5
H12A C12 H12B 109.5
H12A C12 H12C 109.5
H12B C12 H12C 109.5
C11 C13 H13A 109.5
C11 C13 H13B 109.5
C11 C13 H13C 109.5
H13A C13 H13B 109.5
H13A C13 H13C 109.5
H13B C13 H13C 109.5
C11 C14 H14A 109.5
C11 C14 H14B 109.5
C11 C14 H14C 109.5
H14A C14 H14B 109.5
H14A C14 H14C 109.5
H14B C14 H14C 109.5

loop_
_geom_bond_atom_site_label_1
_geom_bond_atom_site_label_2
_geom_bond_distance
Br2 Ti2 2.5792(7)
Ti2 O2 1.777(3)
Ti2 C15 2.399(4)
Ti2 C16 2.401(4)
Ti2 C17 2.389(4)
Ti2 C18 2.452(4)
Ti2 C19 2.433(4)
Ti2 C20 2.370(4)
Ti2 C21 2.406(4)
Ti2 C22 2.416(5)
Ti2 C23 2.393(5)
Ti2 C24 2.375(5)
O2 C25 1.423(5)
C15 H15 0.9500
C15 C16 1.377(7)
C15 C19 1.395(6)
C16 H16 0.9500
C16 C17 1.395(7)
C17 H17 0.9500
C17 C18 1.400(7)
C18 H18 0.9500
C18 C19 1.377(6)
C19 H19 0.9500
C20 H20 0.9500
C20 C21 1.339(7)
C20 C24 1.354(7)
C21 H21 0.9500
C21 C22 1.363(9)
C22 H22 0.9500
C22 C23 1.473(10)
C23 H23 0.9500
C23 C24 1.352(9)
C24 H24 0.9500
C25 C26 1.533(10)
C25 C27 1.601(11)
C25 C28 1.376(12)
C25 C26B 1.624(10)
C25 C27B 1.397(11)
C25 C28B 1.601(12)
C26 H26A 0.9800
C26 H26B 0.9800
C26 H26C 0.9800
C27 H27A 0.9800
C27 H27B 0.9800
C27 H27C 0.9800
C28 H28A 0.9800
C28 H28B 0.9800
C28 H28C 0.9800
C26B H26D 0.9800
C26B H26E 0.9800
C26B H26F 0.9800
C27B H27D 0.9800
C27B H27E 0.9800
C27B H27F 0.9800
C28B H28D 0.9800
C28B H28E 0.9800
C28B H28F 0.9800
Ti1 O1 1.774(3)
Ti1 C1 2.409(4)
Ti1 C2 2.424(4)
Ti1 C3 2.408(4)
Ti1 C4 2.372(5)
Ti1 C5 2.402(4)
Ti1 C6 2.403(5)
Ti1 C7 2.410(5)
Ti1 C8 2.396(6)
Ti1 C9 2.396(5)
Ti1 C10 2.412(5)
Ti1 Br1 2.534(2)
O1 C11 1.414(5)
C1 H1 0.9500
C1 C2 1.385(8)
C1 C5 1.357(8)
C2 H2 0.9500
C2 C3 1.363(7)
C3 H3 0.9500
C3 C4 1.393(7)
C4 H4 0.9500
C4 C5 1.411(8)
C5 H5 0.9500
C6 H6 0.9500
C6 C7 1.370(8)
C6 C10 1.525(8)
C7 H7 0.9500
C7 C8 1.332(10)
C8 H8 0.9500
C8 C9 1.331(9)
C9 H9 0.9500
C9 C10 1.364(8)
C10 H10 0.9500
C11 C12 1.494(8)
C11 C13 1.511(7)
C11 C14 1.524(7)
C12 H12A 0.9800
C12 H12B 0.9800
C12 H12C 0.9800
C13 H13A 0.9800
C13 H13B 0.9800
C13 H13C 0.9800
C14 H14A 0.9800
C14 H14B 0.9800
C14 H14C 0.9800

loop_
_geom_torsion_atom_site_label_1
_geom_torsion_atom_site_label_2
_geom_torsion_atom_site_label_3
_geom_torsion_atom_site_label_4
_geom_torsion
Ti2 C15 C16 C17 -64.6(3)
Ti2 C15 C19 C18 65.8(3)
Ti2 C16 C17 C18 -68.6(3)
Ti2 C17 C18 C19 -64.1(3)
Ti2 C18 C19 C15 -64.2(3)
Ti2 C20 C21 C22 64.7(4)
Ti2 C20 C24 C23 -65.6(4)
Ti2 C21 C22 C23 64.6(4)
Ti2 C22 C23 C24 66.1(4)
Ti2 C23 C24 C20 65.0(4)
C15 C16 C17 Ti2 65.1(3)
C15 C16 C17 C18 -3.6(5)
C16 C15 C19 Ti2 -66.5(3)
C16 C15 C19 C18 -0.7(5)
C16 C17 C18 Ti2 67.2(3)
C16 C17 C18 C19 3.1(5)
C17 C18 C19 Ti2 62.6(3)
C17 C18 C19 C15 -1.5(5)
C19 C15 C16 Ti2 67.2(3)
C19 C15 C16 C17 2.6(5)
C20 C21 C22 Ti2 -63.6(4)
C20 C21 C22 C23 1.0(6)
C21 C20 C24 Ti2 67.6(3)
C21 C20 C24 C23 2.0(6)
C21 C22 C23 Ti2 -65.9(4)
C21 C22 C23 C24 0.2(6)
C22 C23 C24 Ti2 -66.2(4)
C22 C23 C24 C20 -1.3(6)
C24 C20 C21 Ti2 -66.5(3)
C24 C20 C21 C22 -1.8(6)
Ti1 C1 C2 C3 64.5(3)
Ti1 C1 C5 C4 -63.7(3)
Ti1 C2 C3 C4 64.0(3)
Ti1 C3 C4 C5 67.7(3)
Ti1 C4 C5 C1 65.1(3)
Ti1 C6 C7 C8 -61.4(4)
Ti1 C6 C10 C9 67.0(3)
Ti1 C7 C8 C9 -68.6(4)
Ti1 C8 C9 C10 -62.8(4)
Ti1 C9 C10 C6 -65.7(3)
C1 C2 C3 Ti1 -64.4(3)
C1 C2 C3 C4 -0.3(5)
C2 C1 C5 Ti1 66.5(3)
C2 C1 C5 C4 2.8(5)
C2 C3 C4 Ti1 -65.7(3)
C2 C3 C4 C5 2.0(5)
C3 C4 C5 Ti1 -68.1(3)
C3 C4 C5 C1 -3.0(5)
C5 C1 C2 Ti1 -66.1(3)
C5 C1 C2 C3 -1.5(6)
C6 C7 C8 Ti1 61.3(4)
C6 C7 C8 C9 -7.3(7)
C7 C6 C10 Ti1 -68.3(3)
C7 C6 C10 C9 -1.3(5)
C7 C8 C9 Ti1 69.1(4)
C7 C8 C9 C10 6.3(7)
C8 C9 C10 Ti1 62.6(4)
C8 C9 C10 C6 -3.1(6)
C10 C6 C7 Ti1 66.9(3)
C10 C6 C7 C8 5.4(6)

loop_
_exptl_oxdiff_crystal_face_indexfrac_h
_exptl_oxdiff_crystal_face_indexfrac_k
_exptl_oxdiff_crystal_face_indexfrac_l
_exptl_oxdiff_crystal_face_x
_exptl_oxdiff_crystal_face_y
_exptl_oxdiff_crystal_face_z
-16.9681 -8.9730 -4.9857 -0.7144 -0.3010 -0.5988
6.9094 -6.8408 -19.0285 0.1891 -0.9914 0.0307
-4.9457 11.8596 15.0777 0.1515 0.9805 -0.1260
4.0936 -13.0581 13.8178 -0.7318 0.0717 0.6816
-17.9117 -7.0620 6.9952 -0.8608 0.2158 -0.4376
-14.0512 10.0276 -10.8095 0.3088 0.0431 -0.9592
11.9489 -10.8776 -11.1144 -0.0122 -0.8695 0.4623
17.9934 5.9545 8.9407 0.5338 0.3453 0.7744
3.0001 17.0000 -6.0004 0.9385 0.2746 -0.3225
9.0004 14.0000 9.0001 0.6821 0.6846 0.2663

loop_
_twin_individual_id
_twin_individual_mass_fraction_refined
1 0.3296(12)
2 0.6704(12)
